data_1008980
loop_
_publ_author_name
'Deyris, B'
'Roy-Montreuil, J'
'Michel, A'
'Fruchart, R'
'Senateur, J P'
'Boursier, D'

_publ_section_title
;
Influence de l'electronegativite sur l'apparition de l'ordre dans les
phases MM'As (M=Ru, Rh, Pd; M' = element des transition 3d)
;
_journal_coden_ASTM ANCPAC
_journal_name_full 'Annales de Chimie (Paris) (Vol=Year)'
_journal_page_first 411
_journal_page_last 417
_journal_volume 4
_journal_year 1979
_chemical_formula_structural 'Cr Rh As'
_chemical_formula_sum 'As Cr Rh'
_chemical_name_systematic 'Chromium rhodium arsenide (1/1/1)'
_space_group_IT_number 189
_symmetry_cell_setting hexagonal
_symmetry_Int_Tables_number 189
_symmetry_space_group_name_Hall 'P -6 -2'
_symmetry_space_group_name_H-M 'P -6 2 m'
_cell_angle_alpha 90
_cell_angle_beta 90
_cell_angle_gamma 120
_cell_formula_units_Z 3
_cell_length_a 6.384(1)
_cell_length_b 6.384
_cell_length_c 3.718(1)
_cell_volume 131.2
_refine_ls_R_factor_all 0.062
_cod_database_code 1008980

loop_
_symmetry_equiv_pos_as_xyz
x,y,z
-y,x-y,z
y-x,-x,z
x,y,-z
-y,x-y,-z
y-x,-x,-z
y,x,z
x-y,-y,z
-x,y-x,z
y,x,-z
x-y,-y,-z
-x,y-x,-z

loop_
_atom_site_label
_atom_site_type_symbol
_atom_site_symmetry_multiplicity
_atom_site_Wyckoff_symbol
_atom_site_fract_x
_atom_site_fract_y
_atom_site_fract_z
_atom_site_occupancy
_atom_site_attached_hydrogens
_atom_site_calc_flag
Rh1 Rh0 3 f 0.261 0. 0. 1. 0 d
Cr2 Cr0 3 g 0.588 0. 0.5 1. 0 d
As1 As0 1 b 0. 0. 0.5 1. 0 d
As2 As0 2 c 0.3333 0.6667 0. 1. 0 d

loop_
_atom_type_symbol
_atom_type_oxidation_number
Rh0 0.000
Cr0 0.000
As0 0.000
